data_7122342
loop_
_publ_author_name
'Kong, Lingkai'
'Wang, Mengdan'
'Wang, Ye'
'Song, Bo'
'Yang, Yajie'
'Yao, Qiyi'
'Li, Yanzhong'

_publ_section_title
;
 Merging base-promoted C-C bond cleavage and iron-catalyzed skeletal
 rearrangement involving C-C/C-H bond activation: synthesis of highly
 functionalized carbazoles.
;
_journal_issue 78
_journal_name_full 'Chemical communications (Cambridge, England)'
_journal_page_first 11009
_journal_page_last 11012
_journal_paper_doi 10.1039/c8cc06074f
_journal_volume 54
_journal_year 2018
_chemical_formula_sum 'C32 H23 N O2'
_chemical_formula_weight 453.51
_space_group_crystal_system orthorhombic
_space_group_IT_number 61
_space_group_name_Hall '-P 2ac 2ab'
_space_group_name_H-M_alt 'P b c a'
_symmetry_space_group_name_Hall '-P 2ac 2ab'
_symmetry_space_group_name_H-M 'P b c a'
_atom_sites_solution_hydrogens geom
_audit_creation_method SHELXL-2013
_audit_update_record
;
2018-01-20 deposited with the CCDC.
2018-09-07 downloaded from the CCDC.
;
_cell_angle_alpha 90
_cell_angle_beta 90
_cell_angle_gamma 90
_cell_formula_units_Z 8
_cell_length_a 12.2322(13)
_cell_length_b 15.6754(16)
_cell_length_c 24.857(3)
_cell_measurement_reflns_used 5531
_cell_measurement_temperature 296(2)
_cell_measurement_theta_max 43.335
_cell_measurement_theta_min 4.531
_cell_volume 4766.2(9)
_computing_cell_refinement 'Bruker SAINT'
_computing_data_collection 'Bruker APEX2'
_computing_data_reduction 'Bruker SAINT'
_computing_molecular_graphics 'Bruker SHELXTL'
_computing_publication_material 'Bruker SHELXTL'
_computing_structure_refinement 'SHELXL-2013 (Sheldrick, 2013)'
_computing_structure_solution 'SHELXS-97 (Sheldrick, 2008)'
_diffrn_ambient_temperature 296(2)
_diffrn_measured_fraction_theta_full 1.000
_diffrn_measured_fraction_theta_max 1.000
_diffrn_measurement_device_type 'Bruker APEX-II CCD'
_diffrn_measurement_method '\f and \w scans'
_diffrn_radiation_type MoK\a
_diffrn_radiation_wavelength 0.71073
_diffrn_reflns_av_R_equivalents 0.0459
_diffrn_reflns_av_unetI/netI 0.0266
_diffrn_reflns_Laue_measured_fraction_full 1.000
_diffrn_reflns_Laue_measured_fraction_max 1.000
_diffrn_reflns_limit_h_max 13
_diffrn_reflns_limit_h_min -14
_diffrn_reflns_limit_k_max 18
_diffrn_reflns_limit_k_min -18
_diffrn_reflns_limit_l_max 25
_diffrn_reflns_limit_l_min -30
_diffrn_reflns_number 31644
_diffrn_reflns_point_group_measured_fraction_full 1.000
_diffrn_reflns_point_group_measured_fraction_max 1.000
_diffrn_reflns_theta_full 25.242
_diffrn_reflns_theta_max 25.500
_diffrn_reflns_theta_min 1.638
_exptl_absorpt_coefficient_mu 0.078
_exptl_absorpt_correction_T_max 0.7456
_exptl_absorpt_correction_T_min 0.6302
_exptl_absorpt_correction_type multi-scan
_exptl_absorpt_process_details sadabs
_exptl_crystal_colour colorless
_exptl_crystal_density_diffrn 1.264
_exptl_crystal_description prismatic
_exptl_crystal_F_000 1904
_exptl_crystal_size_max 0.200
_exptl_crystal_size_mid 0.160
_exptl_crystal_size_min 0.120
_refine_diff_density_max 0.149
_refine_diff_density_min -0.127
_refine_diff_density_rms 0.029
_refine_ls_extinction_coef 0.0017(4)
_refine_ls_extinction_expression Fc^*^=kFc[1+0.001xFc^2^\l^3^/sin(2\q)]^-1/4^
_refine_ls_extinction_method SHELXL
_refine_ls_goodness_of_fit_ref 1.085
_refine_ls_hydrogen_treatment constr
_refine_ls_matrix_type full
_refine_ls_number_parameters 319
_refine_ls_number_reflns 4435
_refine_ls_number_restraints 0
_refine_ls_restrained_S_all 1.085
_refine_ls_R_factor_all 0.0840
_refine_ls_R_factor_gt 0.0428
_refine_ls_shift/su_max 0.000
_refine_ls_shift/su_mean 0.000
_refine_ls_structure_factor_coef Fsqd
_refine_ls_weighting_details 'w=1/[\s^2^(Fo^2^)+(0.0538P)^2^+1.2184P] where P=(Fo^2^+2Fc^2^)/3'
_refine_ls_weighting_scheme calc
_refine_ls_wR_factor_gt 0.1055
_refine_ls_wR_factor_ref 0.1384
_reflns_Friedel_coverage 0.000
_reflns_number_gt 2793
_reflns_number_total 4435
_reflns_threshold_expression 'I > 2\s(I)'
_cod_data_source_file c8cc06074f2.cif
_cod_data_source_block dm17402
_cod_depositor_comments 'Adding full bibliography for 7122342--7122345.cif.'
_cod_original_cell_volume 4766.3(9)
_cod_database_code 7122342
_shelx_space_group_comment
; 
The symmetry employed for this shelxl refinement is uniquely defined 
by the following loop, which should always be used as a source of 
symmetry information in preference to the above space-group names. 
They are only intended as comments. 
;
_shelx_estimated_absorpt_t_min 0.984
_shelx_estimated_absorpt_t_max 0.991
_shelxl_version_number 2013-4

loop_
_space_group_symop_operation_xyz
'x, y, z'
'-x+1/2, -y, z+1/2'
'-x, y+1/2, -z+1/2'
'x+1/2, -y+1/2, -z'
'-x, -y, -z'
'x-1/2, y, -z-1/2'
'x, -y-1/2, z-1/2'
'-x-1/2, y-1/2, z'

loop_
_atom_site_label
_atom_site_type_symbol
_atom_site_fract_x
_atom_site_fract_y
_atom_site_fract_z
_atom_site_U_iso_or_equiv
_atom_site_adp_type
_atom_site_occupancy
_atom_site_site_symmetry_order
_atom_site_calc_flag
_atom_site_refinement_flags_posn
_atom_site_refinement_flags_adp
N1 N 0.59007(14) -0.10635(11) 0.46226(7) 0.0589(5) Uani 1 1 d . .
O1 O 0.86255(12) 0.09596(10) 0.45935(7) 0.0697(5) Uani 1 1 d . .
H1 H 0.8862 0.1374 0.4429 0.105 Uiso 1 1 calc R U
O2 O 0.85330(12) 0.21930(10) 0.38971(7) 0.0756(5) Uani 1 1 d . .
C1 C 0.67424(18) -0.12799(14) 0.49718(9) 0.0589(5) Uani 1 1 d . .
C2 C 0.6832(2) -0.19906(15) 0.53072(10) 0.0716(7) Uani 1 1 d . .
H2 H 0.6295 -0.2410 0.5315 0.086 Uiso 1 1 calc R U
C3 C 0.7750(2) -0.20450(17) 0.56259(11) 0.0797(7) Uani 1 1 d . .
H3 H 0.7826 -0.2510 0.5855 0.096 Uiso 1 1 calc R U
C4 C 0.8564(2) -0.14315(17) 0.56173(10) 0.0755(7) Uani 1 1 d . .
H4 H 0.9169 -0.1489 0.5841 0.091 Uiso 1 1 calc R U
C5 C 0.84865(18) -0.07318(16) 0.52781(9) 0.0663(6) Uani 1 1 d . .
H5 H 0.9041 -0.0326 0.5266 0.080 Uiso 1 1 calc R U
C6 C 0.75579(17) -0.06501(13) 0.49555(8) 0.0555(5) Uani 1 1 d . .
C7 C 0.71851(15) -0.00235(13) 0.45742(8) 0.0530(5) Uani 1 1 d . .
C8 C 0.61668(16) -0.03012(13) 0.43704(8) 0.0525(5) Uani 1 1 d . .
C9 C 0.56269(16) 0.01324(13) 0.39450(8) 0.0536(5) Uani 1 1 d . .
C10 C 0.61045(15) 0.08853(13) 0.37621(8) 0.0530(5) Uani 1 1 d . .
C11 C 0.70838(16) 0.12187(13) 0.39975(8) 0.0530(5) Uani 1 1 d . .
C12 C 0.76436(15) 0.07279(13) 0.43842(8) 0.0540(5) Uani 1 1 d . .
C13 C 0.75302(17) 0.20656(14) 0.38693(8) 0.0580(5) Uani 1 1 d . .
C14 C 0.68089(17) 0.28104(14) 0.37681(9) 0.0592(6) Uani 1 1 d . .
C15 C 0.7167(2) 0.34696(18) 0.34395(11) 0.0843(8) Uani 1 1 d . .
H15 H 0.7828 0.3420 0.3257 0.101 Uiso 1 1 calc R U
C16 C 0.6542(3) 0.42007(19) 0.33823(13) 0.0986(10) Uani 1 1 d . .
H16 H 0.6783 0.4635 0.3156 0.118 Uiso 1 1 calc R U
C17 C 0.5580(3) 0.42927(18) 0.36523(13) 0.0941(9) Uani 1 1 d . .
H17 H 0.5164 0.4785 0.3610 0.113 Uiso 1 1 calc R U
C18 C 0.5231(2) 0.36568(18) 0.39841(13) 0.0889(8) Uani 1 1 d . .
H18 H 0.4582 0.3720 0.4175 0.107 Uiso 1 1 calc R U
C19 C 0.58355(19) 0.29196(16) 0.40387(10) 0.0728(7) Uani 1 1 d . .
H19 H 0.5581 0.2487 0.4262 0.087 Uiso 1 1 calc R U
C20 C 0.56988(18) 0.12601(14) 0.32450(9) 0.0586(6) Uani 1 1 d . .
C21 C 0.6371(2) 0.12102(16) 0.27995(10) 0.0738(7) Uani 1 1 d . .
H21 H 0.7077 0.0997 0.2838 0.089 Uiso 1 1 calc R U
C22 C 0.6014(3) 0.1472(2) 0.22956(11) 0.0976(9) Uani 1 1 d . .
H22 H 0.6472 0.1425 0.1998 0.117 Uiso 1 1 calc R U
C23 C 0.4986(3) 0.1797(2) 0.22400(14) 0.1056(10) Uani 1 1 d . .
H23 H 0.4742 0.1969 0.1903 0.127 Uiso 1 1 calc R U
C24 C 0.4312(3) 0.18726(19) 0.26761(15) 0.0967(9) Uani 1 1 d . .
H24 H 0.3618 0.2107 0.2636 0.116 Uiso 1 1 calc R U
C25 C 0.4664(2) 0.15981(16) 0.31799(11) 0.0789(7) Uani 1 1 d . .
H25 H 0.4199 0.1643 0.3475 0.095 Uiso 1 1 calc R U
C26 C 0.46513(16) -0.02417(13) 0.36663(8) 0.0552(5) Uani 1 1 d . .
C27 C 0.4775(2) -0.07816(16) 0.32317(10) 0.0790(8) Uani 1 1 d . .
H27 H 0.5472 -0.0903 0.3103 0.095 Uiso 1 1 calc R U
C28 C 0.3876(3) -0.11434(19) 0.29864(13) 0.1003(10) Uani 1 1 d . .
H28 H 0.3975 -0.1515 0.2699 0.120 Uiso 1 1 calc R U
C29 C 0.2847(3) -0.09627(18) 0.31599(14) 0.0986(10) Uani 1 1 d . .
H29 H 0.2244 -0.1212 0.2994 0.118 Uiso 1 1 calc R U
C30 C 0.2710(2) -0.0418(2) 0.35749(13) 0.0997(10) Uani 1 1 d . .
H30 H 0.2009 -0.0285 0.3692 0.120 Uiso 1 1 calc R U
C31 C 0.36029(18) -0.00591(17) 0.38258(11) 0.0828(8) Uani 1 1 d . .
H31 H 0.3492 0.0316 0.4110 0.099 Uiso 1 1 calc R U
C32 C 0.48860(19) -0.15440(15) 0.45831(10) 0.0751(7) Uani 1 1 d . .
H32A H 0.4959 -0.2073 0.4775 0.113 Uiso 1 1 calc R U
H32B H 0.4729 -0.1659 0.4212 0.113 Uiso 1 1 calc R U
H32C H 0.4300 -0.1217 0.4737 0.113 Uiso 1 1 calc R U

loop_
_atom_site_aniso_label
_atom_site_aniso_U_11
_atom_site_aniso_U_22
_atom_site_aniso_U_33
_atom_site_aniso_U_23
_atom_site_aniso_U_13
_atom_site_aniso_U_12
N1 0.0516(11) 0.0605(11) 0.0646(11) -0.0050(9) 0.0074(9) -0.0086(9)
O1 0.0473(9) 0.0792(11) 0.0827(11) -0.0022(8) -0.0111(8) -0.0126(7)
O2 0.0483(9) 0.0853(11) 0.0931(12) -0.0016(9) 0.0080(8) -0.0170(8)
C1 0.0559(13) 0.0612(13) 0.0597(13) -0.0058(11) 0.0114(11) 0.0056(10)
C2 0.0650(15) 0.0656(15) 0.0841(17) 0.0007(13) 0.0168(13) 0.0055(12)
C3 0.0709(17) 0.0756(16) 0.0928(19) 0.0138(14) 0.0148(15) 0.0172(14)
C4 0.0614(15) 0.0858(18) 0.0794(17) 0.0058(14) 0.0054(13) 0.0203(13)
C5 0.0531(13) 0.0749(15) 0.0711(15) -0.0062(12) 0.0060(11) 0.0078(11)
C6 0.0468(11) 0.0633(13) 0.0564(12) -0.0074(10) 0.0073(10) 0.0046(10)
C7 0.0423(11) 0.0626(13) 0.0540(12) -0.0069(10) 0.0056(9) -0.0022(10)
C8 0.0456(11) 0.0584(13) 0.0536(12) -0.0101(10) 0.0091(9) -0.0059(9)
C9 0.0427(11) 0.0644(13) 0.0537(12) -0.0097(10) 0.0054(9) -0.0069(10)
C10 0.0414(11) 0.0643(13) 0.0534(12) -0.0061(10) 0.0033(9) -0.0050(9)
C11 0.0419(11) 0.0627(13) 0.0545(12) -0.0042(10) 0.0049(9) -0.0065(9)
C12 0.0388(11) 0.0652(13) 0.0579(12) -0.0101(10) 0.0021(9) -0.0063(9)
C13 0.0481(12) 0.0720(14) 0.0540(12) -0.0078(10) 0.0066(10) -0.0148(11)
C14 0.0548(13) 0.0630(13) 0.0599(13) -0.0031(10) -0.0014(10) -0.0177(11)
C15 0.0862(19) 0.0796(18) 0.0871(18) 0.0075(14) 0.0136(15) -0.0239(15)
C16 0.127(3) 0.0684(19) 0.100(2) 0.0207(16) -0.005(2) -0.0260(18)
C17 0.098(2) 0.0712(18) 0.113(2) 0.0029(17) -0.0195(19) -0.0042(16)
C18 0.0745(18) 0.0793(18) 0.113(2) 0.0032(17) 0.0053(16) 0.0052(15)
C19 0.0659(16) 0.0721(16) 0.0804(16) 0.0083(13) 0.0092(13) -0.0033(13)
C20 0.0502(13) 0.0633(13) 0.0624(14) -0.0012(10) -0.0046(10) -0.0115(10)
C21 0.0733(16) 0.0840(17) 0.0641(16) 0.0032(12) -0.0008(12) -0.0019(13)
C22 0.116(3) 0.112(2) 0.0649(18) 0.0123(16) -0.0050(17) -0.003(2)
C23 0.121(3) 0.111(2) 0.085(2) 0.0178(19) -0.036(2) -0.014(2)
C24 0.0712(19) 0.099(2) 0.120(3) 0.0105(19) -0.0389(19) -0.0049(16)
C25 0.0566(15) 0.0914(18) 0.0887(18) 0.0011(15) -0.0113(13) -0.0074(13)
C26 0.0456(12) 0.0589(12) 0.0610(13) -0.0077(10) 0.0001(9) -0.0055(9)
C27 0.0651(15) 0.0889(18) 0.0832(17) -0.0315(14) -0.0139(13) 0.0153(13)
C28 0.097(2) 0.097(2) 0.107(2) -0.0458(18) -0.0366(18) 0.0123(17)
C29 0.077(2) 0.089(2) 0.130(3) -0.0219(19) -0.0384(18) -0.0133(16)
C30 0.0514(16) 0.109(2) 0.138(3) -0.031(2) 0.0017(16) -0.0208(15)
C31 0.0517(14) 0.0969(19) 0.100(2) -0.0370(16) 0.0154(13) -0.0184(13)
C32 0.0637(15) 0.0749(16) 0.0867(17) 0.0027(13) 0.0051(13) -0.0222(12)

loop_
_atom_type_symbol
_atom_type_description
_atom_type_scat_dispersion_real
_atom_type_scat_dispersion_imag
_atom_type_scat_source
C C 0.0033 0.0016 'International Tables Vol C Tables 4.2.6.8 and 6.1.1.4'
H H 0.0000 0.0000 'International Tables Vol C Tables 4.2.6.8 and 6.1.1.4'
N N 0.0061 0.0033 'International Tables Vol C Tables 4.2.6.8 and 6.1.1.4'
O O 0.0106 0.0060 'International Tables Vol C Tables 4.2.6.8 and 6.1.1.4'

loop_
_geom_angle_atom_site_label_1
_geom_angle_atom_site_label_2
_geom_angle_atom_site_label_3
_geom_angle
C8 N1 C1 108.58(17)
C8 N1 C32 127.96(19)
C1 N1 C32 123.24(19)
C12 O1 H1 109.5
N1 C1 C2 128.8(2)
N1 C1 C6 109.69(19)
C2 C1 C6 121.5(2)
C3 C2 C1 117.2(2)
C3 C2 H2 121.4
C1 C2 H2 121.4
C2 C3 C4 122.3(2)
C2 C3 H3 118.8
C4 C3 H3 118.8
C3 C4 C5 120.6(2)
C3 C4 H4 119.7
C5 C4 H4 119.7
C4 C5 C6 118.5(2)
C4 C5 H5 120.7
C6 C5 H5 120.7
C5 C6 C1 119.8(2)
C5 C6 C7 134.3(2)
C1 C6 C7 105.89(18)
C12 C7 C8 119.72(19)
C12 C7 C6 132.49(19)
C8 C7 C6 107.76(18)
N1 C8 C7 108.05(18)
N1 C8 C9 129.74(18)
C7 C8 C9 121.97(19)
C10 C9 C8 116.97(18)
C10 C9 C26 120.95(19)
C8 C9 C26 121.81(18)
C9 C10 C11 121.77(19)
C9 C10 C20 118.26(18)
C11 C10 C20 118.99(18)
C12 C11 C10 119.09(18)
C12 C11 C13 117.41(18)
C10 C11 C13 123.48(19)
O1 C12 C7 117.00(19)
O1 C12 C11 123.03(19)
C7 C12 C11 119.96(18)
O2 C13 C11 119.9(2)
O2 C13 C14 117.96(19)
C11 C13 C14 121.73(18)
C19 C14 C15 117.9(2)
C19 C14 C13 121.9(2)
C15 C14 C13 119.8(2)
C16 C15 C14 120.2(3)
C16 C15 H15 119.9
C14 C15 H15 119.9
C17 C16 C15 120.9(3)
C17 C16 H16 119.5
C15 C16 H16 119.5
C18 C17 C16 119.4(3)
C18 C17 H17 120.3
C16 C17 H17 120.3
C17 C18 C19 120.4(3)
C17 C18 H18 119.8
C19 C18 H18 119.8
C14 C19 C18 121.3(2)
C14 C19 H19 119.4
C18 C19 H19 119.4
C25 C20 C21 118.2(2)
C25 C20 C10 123.7(2)
C21 C20 C10 117.9(2)
C20 C21 C22 121.3(3)
C20 C21 H21 119.4
C22 C21 H21 119.4
C23 C22 C21 119.5(3)
C23 C22 H22 120.3
C21 C22 H22 120.3
C22 C23 C24 120.5(3)
C22 C23 H23 119.7
C24 C23 H23 119.7
C23 C24 C25 120.0(3)
C23 C24 H24 120.0
C25 C24 H24 120.0
C20 C25 C24 120.5(3)
C20 C25 H25 119.8
C24 C25 H25 119.8
C31 C26 C27 117.1(2)
C31 C26 C9 121.91(19)
C27 C26 C9 120.95(19)
C28 C27 C26 120.7(2)
C28 C27 H27 119.6
C26 C27 H27 119.6
C29 C28 C27 120.8(3)
C29 C28 H28 119.6
C27 C28 H28 119.6
C30 C29 C28 119.2(2)
C30 C29 H29 120.4
C28 C29 H29 120.4
C29 C30 C31 120.4(3)
C29 C30 H30 119.8
C31 C30 H30 119.8
C26 C31 C30 121.6(2)
C26 C31 H31 119.2
C30 C31 H31 119.2
N1 C32 H32A 109.5
N1 C32 H32B 109.5
H32A C32 H32B 109.5
N1 C32 H32C 109.5
H32A C32 H32C 109.5
H32B C32 H32C 109.5

loop_
_geom_bond_atom_site_label_1
_geom_bond_atom_site_label_2
_geom_bond_distance
N1 C8 1.388(3)
N1 C1 1.389(3)
N1 C32 1.455(3)
O1 C12 1.358(2)
O1 H1 0.8200
O2 C13 1.245(2)
C1 C2 1.396(3)
C1 C6 1.404(3)
C2 C3 1.377(3)
C2 H2 0.9300
C3 C4 1.384(3)
C3 H3 0.9300
C4 C5 1.387(3)
C4 H4 0.9300
C5 C6 1.396(3)
C5 H5 0.9300
C6 C7 1.439(3)
C7 C12 1.387(3)
C7 C8 1.413(3)
C8 C9 1.420(3)
C9 C10 1.393(3)
C9 C26 1.499(3)
C10 C11 1.432(3)
C10 C20 1.498(3)
C11 C12 1.409(3)
C11 C13 1.470(3)
C13 C14 1.485(3)
C14 C19 1.378(3)
C14 C15 1.388(3)
C15 C16 1.385(4)
C15 H15 0.9300
C16 C17 1.363(4)
C16 H16 0.9300
C17 C18 1.362(4)
C17 H17 0.9300
C18 C19 1.378(3)
C18 H18 0.9300
C19 H19 0.9300
C20 C25 1.382(3)
C20 C21 1.382(3)
C21 C22 1.389(3)
C21 H21 0.9300
C22 C23 1.364(4)
C22 H22 0.9300
C23 C24 1.367(4)
C23 H23 0.9300
C24 C25 1.393(4)
C24 H24 0.9300
C25 H25 0.9300
C26 C31 1.373(3)
C26 C27 1.381(3)
C27 C28 1.379(3)
C27 H27 0.9300
C28 C29 1.361(4)
C28 H28 0.9300
C29 C30 1.349(4)
C29 H29 0.9300
C30 C31 1.378(3)
C30 H30 0.9300
C31 H31 0.9300
C32 H32A 0.9600
C32 H32B 0.9600
C32 H32C 0.9600

loop_
_geom_hbond_atom_site_label_D
_geom_hbond_atom_site_label_H
_geom_hbond_atom_site_label_A
_geom_hbond_distance_DH
_geom_hbond_distance_HA
_geom_hbond_distance_DA
_geom_hbond_angle_DHA
O1 H1 O2 0.82 1.89 2.598(2) 144.3
O1 H1 O2 0.82 1.89 2.598(2) 144.3

loop_
_geom_torsion_atom_site_label_1
_geom_torsion_atom_site_label_2
_geom_torsion_atom_site_label_3
_geom_torsion_atom_site_label_4
_geom_torsion
C8 N1 C1 C2 -179.8(2)
C32 N1 C1 C2 5.2(3)
C8 N1 C1 C6 0.9(2)
C32 N1 C1 C6 -174.09(19)
N1 C1 C2 C3 -178.6(2)
C6 C1 C2 C3 0.6(3)
C1 C2 C3 C4 -0.5(4)
C2 C3 C4 C5 -0.5(4)
C3 C4 C5 C6 1.5(3)
C4 C5 C6 C1 -1.4(3)
C4 C5 C6 C7 178.4(2)
N1 C1 C6 C5 179.68(18)
C2 C1 C6 C5 0.3(3)
N1 C1 C6 C7 -0.2(2)
C2 C1 C6 C7 -179.52(19)
C5 C6 C7 C12 1.4(4)
C1 C6 C7 C12 -178.8(2)
C5 C6 C7 C8 179.5(2)
C1 C6 C7 C8 -0.6(2)
C1 N1 C8 C7 -1.3(2)
C32 N1 C8 C7 173.4(2)
C1 N1 C8 C9 173.02(19)
C32 N1 C8 C9 -12.3(3)
C12 C7 C8 N1 179.63(17)
C6 C7 C8 N1 1.2(2)
C12 C7 C8 C9 4.8(3)
C6 C7 C8 C9 -173.68(18)
N1 C8 C9 C10 -178.36(19)
C7 C8 C9 C10 -4.7(3)
N1 C8 C9 C26 -4.3(3)
C7 C8 C9 C26 169.33(18)
C8 C9 C10 C11 -1.2(3)
C26 C9 C10 C11 -175.26(18)
C8 C9 C10 C20 167.41(18)
C26 C9 C10 C20 -6.7(3)
C9 C10 C11 C12 6.9(3)
C20 C10 C11 C12 -161.56(19)
C9 C10 C11 C13 -171.24(19)
C20 C10 C11 C13 20.3(3)
C8 C7 C12 O1 -179.70(18)
C6 C7 C12 O1 -1.7(3)
C8 C7 C12 C11 1.2(3)
C6 C7 C12 C11 179.2(2)
C10 C11 C12 O1 174.12(18)
C13 C11 C12 O1 -7.6(3)
C10 C11 C12 C7 -6.9(3)
C13 C11 C12 C7 171.40(18)
C12 C11 C13 O2 31.1(3)
C10 C11 C13 O2 -150.7(2)
C12 C11 C13 C14 -141.6(2)
C10 C11 C13 C14 36.6(3)
O2 C13 C14 C19 -137.9(2)
C11 C13 C14 C19 34.9(3)
O2 C13 C14 C15 34.6(3)
C11 C13 C14 C15 -152.6(2)
C19 C14 C15 C16 -1.3(4)
C13 C14 C15 C16 -174.1(2)
C14 C15 C16 C17 1.1(4)
C15 C16 C17 C18 0.2(5)
C16 C17 C18 C19 -1.3(4)
C15 C14 C19 C18 0.3(4)
C13 C14 C19 C18 172.9(2)
C17 C18 C19 C14 1.0(4)
C9 C10 C20 C25 67.2(3)
C11 C10 C20 C25 -123.9(2)
C9 C10 C20 C21 -108.1(2)
C11 C10 C20 C21 60.8(3)
C25 C20 C21 C22 -1.6(4)
C10 C20 C21 C22 174.0(2)
C20 C21 C22 C23 1.1(4)
C21 C22 C23 C24 0.5(5)
C22 C23 C24 C25 -1.5(5)
C21 C20 C25 C24 0.6(4)
C10 C20 C25 C24 -174.7(2)
C23 C24 C25 C20 1.0(4)
C10 C9 C26 C31 -93.0(3)
C8 C9 C26 C31 93.2(3)
C10 C9 C26 C27 86.4(3)
C8 C9 C26 C27 -87.4(3)
C31 C26 C27 C28 -2.5(4)
C9 C26 C27 C28 178.1(2)
C26 C27 C28 C29 1.4(5)
C27 C28 C29 C30 0.4(5)
C28 C29 C30 C31 -1.0(5)
C27 C26 C31 C30 2.0(4)
C9 C26 C31 C30 -178.7(3)
C29 C30 C31 C26 -0.2(5)
